data_4072497
loop_
_publ_author_name
'Partyka, David V.'
'Updegraff, James B.'
'Zeller, Matthias'
'Hunter, Allen D.'
'Gray, Thomas G.'

_publ_section_title
;
 Carbon&#x2212;Gold Bond Formation through [3 + 2] Cycloaddition Reactions
 of Gold(I) Azides and Terminal Alkynes
;
_journal_issue 1
_journal_name_full Organometallics
_journal_page_first 183
_journal_paper_doi 10.1021/om0607200
_journal_volume 26
_journal_year 2007
_chemical_formula_sum 'C24 H25 Au N3 P'
_chemical_formula_weight 583.41
_chemical_name_systematic
;

 ?

;
_space_group_IT_number 78
_symmetry_cell_setting tetragonal
_symmetry_space_group_name_Hall 'P 4cw'
_symmetry_space_group_name_H-M 'P 43'
_atom_sites_solution_hydrogens geom
_atom_sites_solution_primary direct
_atom_sites_solution_secondary difmap
_audit_creation_method SHELXL-97
_cell_angle_alpha 90.00
_cell_angle_beta 90.00
_cell_angle_gamma 90.00
_cell_formula_units_Z 4
_cell_length_a 13.0753(8)
_cell_length_b 13.0753(8)
_cell_length_c 13.0705(12)
_cell_measurement_reflns_used 5622
_cell_measurement_temperature 100(2)
_cell_measurement_theta_max 30.43
_cell_measurement_theta_min 2.20
_cell_volume 2234.6(3)
_computing_cell_refinement 'SAINT+ 6.45 (Bruker, 2003)'
_computing_data_collection 'SMART 5.630 (Bruker, 1997-2002)'
_computing_data_reduction 'SAINT+ 6.45'
_computing_molecular_graphics 'SHELXTL 6.14'
_computing_publication_material 'SHELXTL 6.14'
_computing_structure_refinement 'SHELXTL 6.14'
_computing_structure_solution 'SHELXTL 6.14 (Bruker, 2000-2003)'
_diffrn_ambient_temperature 100(2)
_diffrn_measured_fraction_theta_full 0.895
_diffrn_measured_fraction_theta_max 0.895
_diffrn_measurement_device_type 'Bruker AXS SMART APEX CCD diffractometer'
_diffrn_measurement_method '\w scans'
_diffrn_radiation_monochromator graphite
_diffrn_radiation_source 'fine-focus sealed tube'
_diffrn_radiation_type MoK\a
_diffrn_radiation_wavelength 0.71073
_diffrn_reflns_av_R_equivalents 0.0624
_diffrn_reflns_av_sigmaI/netI 0.1240
_diffrn_reflns_limit_h_max 17
_diffrn_reflns_limit_h_min -17
_diffrn_reflns_limit_k_max 17
_diffrn_reflns_limit_k_min -17
_diffrn_reflns_limit_l_max 17
_diffrn_reflns_limit_l_min -17
_diffrn_reflns_number 17060
_diffrn_reflns_theta_full 28.20
_diffrn_reflns_theta_max 28.20
_diffrn_reflns_theta_min 1.56
_diffrn_standards_decay_% none
_diffrn_standards_number 0
_exptl_absorpt_coefficient_mu 6.670
_exptl_absorpt_correction_T_max 0.449
_exptl_absorpt_correction_T_min 0.142
_exptl_absorpt_correction_type multi-scan
_exptl_absorpt_process_details 'SADABS in SAINT+ (Bruker, 2003)'
_exptl_crystal_colour colourless
_exptl_crystal_density_diffrn 1.734
_exptl_crystal_density_method 'not measured'
_exptl_crystal_description plate
_exptl_crystal_F_000 1136
_exptl_crystal_size_max 0.39
_exptl_crystal_size_mid 0.32
_exptl_crystal_size_min 0.12
_refine_diff_density_max 1.366
_refine_diff_density_min -0.921
_refine_diff_density_rms 0.138
_refine_ls_abs_structure_details 'Flack H D (1983), Acta Cryst. A39, 876-881'
_refine_ls_abs_structure_Flack 0.011(10)
_refine_ls_extinction_method none
_refine_ls_goodness_of_fit_ref 0.827
_refine_ls_hydrogen_treatment constr
_refine_ls_matrix_type full
_refine_ls_number_parameters 265
_refine_ls_number_reflns 4658
_refine_ls_number_restraints 1
_refine_ls_restrained_S_all 0.827
_refine_ls_R_factor_all 0.0653
_refine_ls_R_factor_gt 0.0382
_refine_ls_shift/su_max 0.002
_refine_ls_shift/su_mean 0.000
_refine_ls_structure_factor_coef Fsqd
_refine_ls_weighting_details 'calc w=1/[\s^2^(Fo^2^)+(0.0261P)^2^+0.0000P] where P=(Fo^2^+2Fc^2^)/3'
_refine_ls_weighting_scheme calc
_refine_ls_wR_factor_gt 0.0713
_refine_ls_wR_factor_ref 0.0757
_reflns_number_gt 3331
_reflns_number_total 4658
_reflns_threshold_expression I>2\s(I)
_cod_data_source_file om0607200si20060808_031829.cif
_cod_data_source_block 06mz105m
_cod_depositor_comments
;
The following automatic conversions were performed:

'_symmetry_cell_setting' value 'Tetragonal' changed to 'tetragonal'
according to /home/saulius/struct/CIF-dictionaries/cif_core.dic
dictionary named 'cif_core.dic' version 2.4.1 from 2010-06-29.

Automatic conversion script
Id: cif_fix_values 1715 2011-07-08 13:25:40Z adriana 
;
_cod_original_sg_symbol_H-M P4(3)
_cod_database_code 4072497

loop_
_symmetry_equiv_pos_as_xyz
'x, y, z'
'-x, -y, z+1/2'
'-y, x, z+3/4'
'y, -x, z+1/4'

loop_
_atom_site_label
_atom_site_type_symbol
_atom_site_fract_x
_atom_site_fract_y
_atom_site_fract_z
_atom_site_U_iso_or_equiv
_atom_site_adp_type
_atom_site_occupancy
_atom_site_symmetry_multiplicity
_atom_site_calc_flag
_atom_site_refinement_flags
Au1 Au 0.22706(3) 0.65625(2) 0.13132(3) 0.02476(8) Uani 1 1 d .
C1 C 0.1078(8) 0.7945(7) -0.0532(7) 0.027(2) Uani 1 1 d .
C2 C 0.1819(8) 0.8720(7) -0.0345(8) 0.033(2) Uani 1 1 d .
H2 H 0.2476 0.8565 -0.0077 0.040 Uiso 1 1 calc R
C3 C 0.1526(9) 0.9728(7) -0.0579(8) 0.038(2) Uani 1 1 d .
H3 H 0.2010 1.0262 -0.0489 0.045 Uiso 1 1 calc R
C4 C 0.0584(8) 0.9967(7) -0.0927(7) 0.034(2) Uani 1 1 d .
H4 H 0.0405 1.0660 -0.1056 0.041 Uiso 1 1 calc R
C5 C -0.0113(7) 0.9200(7) -0.1093(8) 0.035(2) Uani 1 1 d .
H5 H -0.0771 0.9366 -0.1351 0.042 Uiso 1 1 calc R
C6 C 0.0125(7) 0.8201(7) -0.0892(7) 0.032(2) Uani 1 1 d .
H6 H -0.0371 0.7683 -0.1002 0.038 Uiso 1 1 calc R
C7 C 0.2273(6) 0.6269(6) -0.1308(7) 0.029(2) Uani 1 1 d .
C8 C 0.2281(8) 0.6788(8) -0.2226(7) 0.038(2) Uani 1 1 d .
H8 H 0.1865 0.7378 -0.2311 0.046 Uiso 1 1 calc R
C9 C 0.2910(9) 0.6445(9) -0.3051(10) 0.052(3) Uani 1 1 d .
H9 H 0.2956 0.6835 -0.3662 0.063 Uiso 1 1 calc R
C10 C 0.3452(8) 0.5540(8) -0.2952(8) 0.040(2) Uani 1 1 d .
H10 H 0.3830 0.5274 -0.3513 0.048 Uiso 1 1 calc R
C11 C 0.3434(8) 0.5040(9) -0.2047(9) 0.042(3) Uani 1 1 d .
H11 H 0.3828 0.4434 -0.1972 0.050 Uiso 1 1 calc R
C12 C 0.2858(7) 0.5384(7) -0.1224(9) 0.033(2) Uani 1 1 d .
H12 H 0.2863 0.5013 -0.0599 0.040 Uiso 1 1 calc R
C13 C 0.0348(7) 0.5866(7) -0.0308(8) 0.032(2) Uani 1 1 d .
C14 C 0.0103(7) 0.5258(6) -0.1141(10) 0.032(2) Uani 1 1 d .
H14 H 0.0541 0.5238 -0.1721 0.038 Uiso 1 1 calc R
C15 C -0.0781(8) 0.4680(7) -0.1123(11) 0.047(3) Uani 1 1 d .
H15 H -0.0936 0.4247 -0.1685 0.056 Uiso 1 1 calc R
C16 C -0.1431(8) 0.4722(8) -0.0316(10) 0.046(3) Uani 1 1 d .
H16 H -0.2047 0.4336 -0.0330 0.055 Uiso 1 1 calc R
C17 C -0.1207(9) 0.5321(10) 0.0527(10) 0.057(4) Uani 1 1 d .
H17 H -0.1659 0.5354 0.1096 0.068 Uiso 1 1 calc R
C18 C -0.0287(8) 0.5880(8) 0.0516(9) 0.043(3) Uani 1 1 d .
H18 H -0.0106 0.6276 0.1097 0.052 Uiso 1 1 calc R
C19 C 0.2992(6) 0.6491(6) 0.2663(7) 0.0216(19) Uani 1 1 d .
C20 C 0.3233(7) 0.7149(8) 0.3445(7) 0.025(2) Uani 1 1 d .
C21 C 0.2892(7) 0.8257(7) 0.3640(7) 0.029(2) Uani 1 1 d .
C22 C 0.2800(8) 0.8822(7) 0.2642(8) 0.038(2) Uani 1 1 d .
H22A H 0.3465 0.8830 0.2297 0.057 Uiso 1 1 calc R
H22B H 0.2578 0.9526 0.2773 0.057 Uiso 1 1 calc R
H22C H 0.2296 0.8478 0.2206 0.057 Uiso 1 1 calc R
C23 C 0.1850(8) 0.8247(8) 0.4163(8) 0.040(3) Uani 1 1 d .
H23A H 0.1609 0.8950 0.4256 0.060 Uiso 1 1 calc R
H23B H 0.1909 0.7913 0.4832 0.060 Uiso 1 1 calc R
H23C H 0.1361 0.7869 0.3738 0.060 Uiso 1 1 calc R
C24 C 0.3649(8) 0.8796(8) 0.4358(9) 0.049(3) Uani 1 1 d .
H24A H 0.4282 0.8948 0.3986 0.074 Uiso 1 1 calc R
H24B H 0.3803 0.8350 0.4941 0.074 Uiso 1 1 calc R
H24C H 0.3347 0.9435 0.4607 0.074 Uiso 1 1 calc R
N1 N 0.3467(6) 0.5619(6) 0.2982(6) 0.0295(18) Uani 1 1 d .
H1 H 0.3449 0.5041 0.2639 0.035 Uiso 1 1 calc R
N2 N 0.3972(6) 0.5734(6) 0.3885(8) 0.041(2) Uani 1 1 d .
N3 N 0.3859(7) 0.6653(6) 0.4186(6) 0.034(2) Uani 1 1 d .
P1 P 0.14912(18) 0.66541(18) -0.02438(18) 0.0254(5) Uani 1 1 d .

loop_
_atom_site_aniso_label
_atom_site_aniso_U_11
_atom_site_aniso_U_22
_atom_site_aniso_U_33
_atom_site_aniso_U_23
_atom_site_aniso_U_13
_atom_site_aniso_U_12
Au1 0.02280(19) 0.02164(19) 0.02983(15) 0.00025(17) -0.00474(17) -0.00333(15)
C1 0.032(6) 0.026(5) 0.024(5) -0.002(4) -0.006(4) -0.011(4)
C2 0.033(5) 0.029(5) 0.038(6) 0.003(4) 0.009(4) 0.001(4)
C3 0.048(7) 0.024(5) 0.042(6) -0.008(4) 0.010(5) -0.008(5)
C4 0.060(7) 0.012(4) 0.029(6) -0.002(4) -0.006(5) 0.003(4)
C5 0.033(5) 0.035(5) 0.037(6) -0.003(5) -0.010(5) 0.011(4)
C6 0.035(5) 0.025(5) 0.035(6) 0.001(4) -0.016(4) 0.002(4)
C7 0.027(5) 0.025(4) 0.035(5) -0.002(4) -0.010(5) -0.007(3)
C8 0.050(7) 0.029(5) 0.036(6) 0.002(4) -0.012(5) 0.000(5)
C9 0.050(8) 0.049(7) 0.058(8) -0.004(6) 0.014(6) -0.001(6)
C10 0.030(6) 0.041(6) 0.050(7) -0.005(5) -0.001(5) -0.010(5)
C11 0.022(5) 0.043(6) 0.061(8) -0.002(6) 0.008(5) 0.009(5)
C12 0.031(5) 0.031(5) 0.037(5) 0.008(5) -0.008(6) 0.002(4)
C13 0.031(5) 0.018(5) 0.046(6) 0.012(4) -0.003(5) -0.001(4)
C14 0.037(5) 0.032(5) 0.027(5) 0.001(7) -0.013(6) -0.012(4)
C15 0.057(7) 0.032(5) 0.050(7) 0.010(6) -0.021(8) -0.020(5)
C16 0.029(6) 0.030(6) 0.078(9) 0.006(6) -0.015(6) -0.012(5)
C17 0.040(7) 0.054(8) 0.076(9) 0.005(7) 0.006(6) -0.023(6)
C18 0.044(7) 0.033(6) 0.053(7) -0.001(5) -0.016(6) -0.017(5)
C19 0.017(4) 0.017(4) 0.031(5) -0.004(4) 0.000(4) 0.005(3)
C20 0.016(5) 0.027(5) 0.032(5) 0.006(4) 0.004(4) 0.001(4)
C21 0.028(5) 0.019(4) 0.042(6) -0.004(4) -0.001(4) -0.006(4)
C22 0.041(6) 0.025(5) 0.047(6) 0.000(4) 0.013(5) -0.003(4)
C23 0.033(6) 0.033(6) 0.053(7) -0.012(5) 0.005(5) 0.009(4)
C24 0.037(6) 0.031(6) 0.080(9) -0.019(6) -0.017(6) 0.003(5)
N1 0.026(4) 0.027(4) 0.036(5) -0.003(4) -0.001(4) 0.002(3)
N2 0.034(4) 0.042(5) 0.048(5) 0.003(5) -0.001(5) 0.017(3)
N3 0.052(5) 0.022(4) 0.029(5) -0.006(3) 0.010(4) -0.017(4)
P1 0.0248(12) 0.0211(12) 0.0303(14) 0.0001(10) -0.0056(10) -0.0055(9)

loop_
_atom_type_symbol
_atom_type_description
_atom_type_scat_dispersion_real
_atom_type_scat_dispersion_imag
_atom_type_scat_source
C C 0.0033 0.0016 'International Tables Vol C Tables 4.2.6.8 and 6.1.1.4'
H H 0.0000 0.0000 'International Tables Vol C Tables 4.2.6.8 and 6.1.1.4'
N N 0.0061 0.0033 'International Tables Vol C Tables 4.2.6.8 and 6.1.1.4'
P P 0.1023 0.0942 'International Tables Vol C Tables 4.2.6.8 and 6.1.1.4'
Au Au -2.0133 8.8022 'International Tables Vol C Tables 4.2.6.8 and 6.1.1.4'

loop_
_geom_angle_atom_site_label_1
_geom_angle_atom_site_label_2
_geom_angle_atom_site_label_3
_geom_angle
C19 Au1 P1 178.4(3)
C6 C1 C2 120.2(9)
C6 C1 P1 124.7(7)
C2 C1 P1 115.1(8)
C3 C2 C1 116.4(10)
C3 C2 H2 121.8
C1 C2 H2 121.8
C4 C3 C2 122.6(9)
C4 C3 H3 118.7
C2 C3 H3 118.7
C3 C4 C5 119.3(9)
C3 C4 H4 120.3
C5 C4 H4 120.3
C6 C5 C4 121.1(9)
C6 C5 H5 119.4
C4 C5 H5 119.4
C5 C6 C1 120.3(9)
C5 C6 H6 119.8
C1 C6 H6 119.8
C8 C7 C12 118.3(10)
C8 C7 P1 122.6(7)
C12 C7 P1 119.0(8)
C7 C8 C9 120.4(10)
C7 C8 H8 119.8
C9 C8 H8 119.8
C10 C9 C8 119.5(11)
C10 C9 H9 120.2
C8 C9 H9 120.2
C11 C10 C9 119.0(11)
C11 C10 H10 120.5
C9 C10 H10 120.5
C10 C11 C12 122.1(10)
C10 C11 H11 119.0
C12 C11 H11 119.0
C11 C12 C7 120.4(10)
C11 C12 H12 119.8
C7 C12 H12 119.8
C18 C13 C14 119.2(9)
C18 C13 P1 117.3(8)
C14 C13 P1 123.5(8)
C15 C14 C13 119.6(12)
C15 C14 H14 120.2
C13 C14 H14 120.2
C16 C15 C14 121.1(12)
C16 C15 H15 119.4
C14 C15 H15 119.4
C15 C16 C17 120.6(10)
C15 C16 H16 119.7
C17 C16 H16 119.7
C16 C17 C18 117.8(11)
C16 C17 H17 121.1
C18 C17 H17 121.1
C13 C18 C17 121.6(11)
C13 C18 H18 119.2
C17 C18 H18 119.2
N1 C19 C20 101.0(8)
N1 C19 Au1 121.6(6)
C20 C19 Au1 137.3(7)
C19 C20 N3 110.7(8)
C19 C20 C21 130.4(8)
N3 C20 C21 118.8(8)
C22 C21 C23 108.8(8)
C22 C21 C24 110.9(8)
C23 C21 C24 107.9(9)
C22 C21 C20 110.0(8)
C23 C21 C20 109.0(7)
C24 C21 C20 110.3(8)
C21 C22 H22A 109.5
C21 C22 H22B 109.5
H22A C22 H22B 109.5
C21 C22 H22C 109.5
H22A C22 H22C 109.5
H22B C22 H22C 109.5
C21 C23 H23A 109.5
C21 C23 H23B 109.5
H23A C23 H23B 109.5
C21 C23 H23C 109.5
H23A C23 H23C 109.5
H23B C23 H23C 109.5
C21 C24 H24A 109.5
C21 C24 H24B 109.5
H24A C24 H24B 109.5
C21 C24 H24C 109.5
H24A C24 H24C 109.5
H24B C24 H24C 109.5
N2 N1 C19 113.3(8)
N2 N1 H1 123.4
C19 N1 H1 123.4
N3 N2 N1 108.4(8)
N2 N3 C20 106.6(8)
C7 P1 C1 105.6(4)
C7 P1 C13 105.8(4)
C1 P1 C13 105.8(4)
C7 P1 Au1 115.0(3)
C1 P1 Au1 111.6(3)
C13 P1 Au1 112.3(3)

loop_
_geom_bond_atom_site_label_1
_geom_bond_atom_site_label_2
_geom_bond_distance
Au1 C19 2.002(9)
Au1 P1 2.279(2)
C1 C6 1.373(13)
C1 C2 1.423(13)
C1 P1 1.812(10)
C2 C3 1.407(13)
C2 H2 0.9500
C3 C4 1.350(14)
C3 H3 0.9500
C4 C5 1.372(12)
C4 H4 0.9500
C5 C6 1.368(12)
C5 H5 0.9500
C6 H6 0.9500
C7 C8 1.379(13)
C7 C12 1.391(12)
C7 P1 1.798(10)
C8 C9 1.428(15)
C8 H8 0.9500
C9 C10 1.386(15)
C9 H9 0.9500
C10 C11 1.352(15)
C10 H10 0.9500
C11 C12 1.389(14)
C11 H11 0.9500
C12 H12 0.9500
C13 C18 1.360(14)
C13 C14 1.386(14)
C13 P1 1.817(10)
C14 C15 1.381(12)
C14 H14 0.9500
C15 C16 1.355(17)
C15 H15 0.9500
C16 C17 1.384(16)
C16 H16 0.9500
C17 C18 1.406(14)
C17 H17 0.9500
C18 H18 0.9500
C19 N1 1.363(11)
C19 C20 1.372(12)
C20 N3 1.425(12)
C20 C21 1.538(13)
C21 C22 1.504(13)
C21 C23 1.524(13)
C21 C24 1.536(13)
C22 H22A 0.9800
C22 H22B 0.9800
C22 H22C 0.9800
C23 H23A 0.9800
C23 H23B 0.9800
C23 H23C 0.9800
C24 H24A 0.9800
C24 H24B 0.9800
C24 H24C 0.9800
N1 N2 1.360(12)
N1 H1 0.8800
N2 N3 1.273(10)

loop_
_geom_hbond_atom_site_label_D
_geom_hbond_atom_site_label_H
_geom_hbond_atom_site_label_A
_geom_hbond_distance_DH
_geom_hbond_distance_HA
_geom_hbond_distance_DA
_geom_hbond_angle_DHA
_geom_hbond_site_symmetry_A
N1 H1 N3 0.88 1.99 2.863(12) 171.5 3_654
